data_4110728
loop_
_publ_author_name
'Dmitri V. Konarev'
'Salavat S. Khasanov'
'Akihiro Otsuka'
'Gunzi Saito'
'Rimma N. Lyubovskaya'

_publ_contact_author_address
;
Devision of chemistry, Graduate School of Science,
Kyoto University, Sakyo-ku, Kyoto 606-8502, Japan
;
_publ_contact_author_email saito@kuchem.kyoto-u.ac.jp
_publ_contact_author_name 'Professor G. Saito'
_publ_section_title
;
 Negatively Charged \p-(C60-)2 Dimer with Biradical State at Room
 Temperature
;
_journal_name_full 'Journal of the American Chemical Society'
_journal_page_first 9292
_journal_page_last 9293
_journal_paper_doi 10.1021/ja062143c
_journal_volume 128
_journal_year 2006
_chemical_formula_moiety
;
 (C120), 2(C7 H15 N2), 2(C48 H36 N4 O4 CO1), 2(C6 H4 CL2), 
 2(C6.75 H4.75 N0.75 Cl0.5)
;
_chemical_formula_sum 'C255.5 H119.5 Cl5 Co2 N13.5 O8'
_chemical_formula_weight 3801.26
_chemical_name_systematic
;
 ?
;
_space_group_IT_number 14
_symmetry_cell_setting monoclinic
_symmetry_space_group_name_Hall '-P 2yn'
_symmetry_space_group_name_H-M 'P 1 21/n 1'
_atom_sites_solution_hydrogens geom
_atom_sites_solution_primary direct
_atom_sites_solution_secondary difmap
_audit_creation_method SHELXL-97
_cell_angle_alpha 90.00
_cell_angle_beta 100.336(3)
_cell_angle_gamma 90.00
_cell_formula_units_Z 2
_cell_length_a 13.7980(5)
_cell_length_b 24.3140(14)
_cell_length_c 25.6050(15)
_cell_measurement_reflns_used 40461
_cell_measurement_temperature 120(2)
_cell_measurement_theta_max 25
_cell_measurement_theta_min 2
_cell_volume 8450.7(8)
_computing_cell_refinement MAC-DENZO
_computing_data_collection MAC-DENZO
_computing_data_reduction MAC-DENZO
_computing_molecular_graphics ORTEP-3
_computing_publication_material 'SHELXL-97 (Sheldrick, 1997)'
_computing_structure_refinement 'SHELXL-97 (Sheldrick, 1997)'
_computing_structure_solution 'SHELXS-97 (Sheldrick, 1990)'
_diffrn_ambient_temperature 120(2)
_diffrn_detector_area_resol_mean 0.08
_diffrn_measured_fraction_theta_full 0.902
_diffrn_measured_fraction_theta_max 0.902
_diffrn_measurement_device_type 'MAC-Science Image Plate'
_diffrn_measurement_method 'Image plate oscillation pattern reflections integration'
_diffrn_radiation_monochromator graphite
_diffrn_radiation_source 'fine-focus sealed tube'
_diffrn_radiation_type MoK\a
_diffrn_radiation_wavelength 0.71073
_diffrn_reflns_av_R_equivalents 0.0445
_diffrn_reflns_av_sigmaI/netI 0.0534
_diffrn_reflns_limit_h_max 0
_diffrn_reflns_limit_h_min -16
_diffrn_reflns_limit_k_max 30
_diffrn_reflns_limit_k_min -30
_diffrn_reflns_limit_l_max 32
_diffrn_reflns_limit_l_min -31
_diffrn_reflns_number 26802
_diffrn_reflns_theta_full 26.49
_diffrn_reflns_theta_max 26.49
_diffrn_reflns_theta_min 2.33
_exptl_absorpt_coefficient_mu 0.354
_exptl_absorpt_correction_type none
_exptl_absorpt_process_details
; reflections integration process includes scaling procedures that include 
 absorption corrections too
;
_exptl_crystal_colour black
_exptl_crystal_density_diffrn 1.494
_exptl_crystal_description prism
_exptl_crystal_F_000 3900
_exptl_crystal_size_max 0.60
_exptl_crystal_size_mid 0.40
_exptl_crystal_size_min 0.40
_refine_diff_density_max 0.685
_refine_diff_density_min -0.621
_refine_diff_density_rms 0.056
_refine_ls_extinction_method none
_refine_ls_goodness_of_fit_ref 1.015
_refine_ls_hydrogen_treatment constr
_refine_ls_matrix_type full
_refine_ls_number_parameters 1458
_refine_ls_number_reflns 15790
_refine_ls_number_restraints 382
_refine_ls_restrained_S_all 1.029
_refine_ls_R_factor_all 0.0774
_refine_ls_R_factor_gt 0.0543
_refine_ls_shift/su_max 0.001
_refine_ls_shift/su_mean 0.000
_refine_ls_structure_factor_coef Fsqd
_refine_ls_weighting_details 'calc w=1/[\s^2^(Fo^2^)+(0.0716P)^2^+4.2857P] where P=(Fo^2^+2Fc^2^)/3'
_refine_ls_weighting_scheme calc
_refine_ls_wR_factor_gt 0.1300
_refine_ls_wR_factor_ref 0.1433
_reflns_number_gt 11790
_reflns_number_total 15790
_reflns_threshold_expression >2sigma(I)
_cod_data_source_file ja062143csi20060329_103820.cif
_cod_data_source_block dk103_1n
_cod_database_code 4110728

loop_
_symmetry_equiv_pos_as_xyz
'x, y, z'
'-x+1/2, y+1/2, -z+1/2'
'-x, -y, -z'
'x-1/2, -y-1/2, z-1/2'

loop_
_atom_site_label
_atom_site_type_symbol
_atom_site_fract_x
_atom_site_fract_y
_atom_site_fract_z
_atom_site_U_iso_or_equiv
_atom_site_adp_type
_atom_site_occupancy
_atom_site_symmetry_multiplicity
_atom_site_calc_flag
_atom_site_refinement_flags
_atom_site_disorder_assembly
_atom_site_disorder_group
C101 C -0.44148(17) -0.50575(10) 0.53587(10) 0.0271(5) Uani 1 1 d . . .
C102 C -0.42906(18) -0.55098(10) 0.57713(10) 0.0291(5) Uani 1 1 d . . .
C103 C -0.33368(18) -0.54737(10) 0.61004(10) 0.0305(5) Uani 1 1 d . . .
C104 C -0.28896(18) -0.49633(11) 0.59810(10) 0.0320(6) Uani 1 1 d . . .
C105 C -0.35617(18) -0.46818(10) 0.55794(10) 0.0296(5) Uani 1 1 d . . .
C106 C -0.54664(17) -0.47715(10) 0.52450(10) 0.0282(5) Uani 1 1 d . . .
C107 C -0.54796(19) -0.41632(10) 0.53733(10) 0.0314(5) Uani 1 1 d . . .
C108 C -0.63161(19) -0.40397(11) 0.56117(10) 0.0336(6) Uani 1 1 d . . .
C109 C -0.67669(18) -0.45483(11) 0.57295(10) 0.0334(6) Uani 1 1 d . . .
C110 C -0.62076(17) -0.49932(11) 0.55645(10) 0.0307(5) Uani 1 1 d . . .
C111 C -0.50642(18) -0.57248(10) 0.59779(10) 0.0302(5) Uani 1 1 d . . .
C112 C -0.60417(18) -0.54611(10) 0.58711(10) 0.0310(5) Uani 1 1 d . . .
C113 C -0.64605(18) -0.55080(11) 0.63515(11) 0.0338(6) Uani 1 1 d . . .
C114 C -0.57651(19) -0.57974(11) 0.67452(11) 0.0344(6) Uani 1 1 d . . .
C115 C -0.49065(19) -0.59272(10) 0.65194(11) 0.0326(6) Uani 1 1 d . . .
C116 C -0.31687(18) -0.56800(10) 0.66225(10) 0.0325(6) Uani 1 1 d . . .
C117 C -0.39738(19) -0.59085(10) 0.68314(11) 0.0337(6) Uani 1 1 d . . .
C118 C -0.38583(19) -0.57475(10) 0.73880(10) 0.0332(6) Uani 1 1 d . . .
C119 C -0.29778(19) -0.54192(10) 0.75190(10) 0.0327(6) Uani 1 1 d . . .
C120 C -0.25525(19) -0.53725(11) 0.70431(11) 0.0341(6) Uani 1 1 d . . .
C121 C -0.22872(18) -0.46740(11) 0.63869(11) 0.0342(6) Uani 1 1 d . . .
C122 C -0.21245(18) -0.48787(12) 0.69260(11) 0.0356(6) Uani 1 1 d . . .
C123 C -0.20986(19) -0.44167(12) 0.72833(11) 0.0368(6) Uani 1 1 d . . .
C124 C -0.22564(19) -0.39220(12) 0.69607(11) 0.0376(6) Uani 1 1 d . . .
C125 C -0.23767(19) -0.40865(12) 0.64056(11) 0.0363(6) Uani 1 1 d . . .
C126 C -0.36541(18) -0.41165(11) 0.56033(10) 0.0326(6) Uani 1 1 d . . .
C127 C -0.3049(2) -0.38087(11) 0.60235(11) 0.0364(6) Uani 1 1 d . . .
C128 C -0.3627(2) -0.33614(11) 0.61764(11) 0.0387(6) Uani 1 1 d . . .
C129 C -0.4602(2) -0.33884(10) 0.58586(11) 0.0366(6) Uani 1 1 d . . .
C130 C -0.46332(19) -0.38538(10) 0.54955(10) 0.0320(5) Uani 1 1 d . . .
C131 C -0.4814(2) -0.39958(11) 0.80165(10) 0.0371(6) Uani 1 1 d . . .
C132 C -0.4972(2) -0.35022(11) 0.76961(11) 0.0394(6) Uani 1 1 d . . .
C133 C -0.5948(2) -0.35327(12) 0.73736(11) 0.0406(7) Uani 1 1 d . . .
C134 C -0.6398(2) -0.40384(12) 0.74982(11) 0.0405(6) Uani 1 1 d . . .
C135 C -0.5699(2) -0.43293(12) 0.78904(11) 0.0373(6) Uani 1 1 d . . .
C136 C -0.3893(2) -0.42454(11) 0.81138(10) 0.0343(6) Uani 1 1 d . . .
C137 C -0.3811(2) -0.48400(11) 0.80903(10) 0.0337(6) Uani 1 1 d . . .
C138 C -0.29544(19) -0.49703(11) 0.78628(10) 0.0330(6) Uani 1 1 d . . .
C139 C -0.25042(19) -0.44593(11) 0.77409(11) 0.0354(6) Uani 1 1 d . . .
C140 C -0.3082(2) -0.40127(11) 0.78959(10) 0.0357(6) Uani 1 1 d . . .
C141 C -0.4193(2) -0.32744(11) 0.74856(12) 0.0414(7) Uani 1 1 d . . .
C142 C -0.3236(2) -0.35380(11) 0.75874(11) 0.0383(6) Uani 1 1 d . . .
C143 C -0.2821(2) -0.34952(11) 0.71040(11) 0.0401(6) Uani 1 1 d . . .
C144 C -0.3509(2) -0.32028(11) 0.67137(11) 0.0402(6) Uani 1 1 d . . .
C145 C -0.4358(2) -0.30678(10) 0.69435(12) 0.0410(7) Uani 1 1 d . . .
C146 C -0.6110(2) -0.33303(12) 0.68506(11) 0.0417(7) Uani 1 1 d . . .
C147 C -0.5301(2) -0.30959(11) 0.66345(12) 0.0422(7) Uani 1 1 d . . .
C148 C -0.5425(2) -0.32562(11) 0.60770(11) 0.0389(6) Uani 1 1 d . . .
C149 C -0.6300(2) -0.35842(11) 0.59536(11) 0.0380(6) Uani 1 1 d . . .
C150 C -0.6730(2) -0.36390(12) 0.64326(11) 0.0406(7) Uani 1 1 d . . .
C151 C -0.69991(19) -0.43367(13) 0.70867(11) 0.0393(6) Uani 1 1 d . . .
C152 C -0.71592(19) -0.41277(12) 0.65463(11) 0.0403(6) Uani 1 1 d . . .
C153 C -0.71885(18) -0.45944(12) 0.61890(11) 0.0368(6) Uani 1 1 d . . .
C154 C -0.70271(18) -0.50839(12) 0.65041(11) 0.0369(6) Uani 1 1 d . . .
C155 C -0.69093(19) -0.49238(12) 0.70628(11) 0.0376(6) Uani 1 1 d . . .
C156 C -0.5618(2) -0.49032(11) 0.78681(10) 0.0363(6) Uani 1 1 d . . .
C157 C -0.62332(19) -0.52053(12) 0.74419(10) 0.0363(6) Uani 1 1 d . . .
C158 C -0.5657(2) -0.56455(11) 0.72835(11) 0.0351(6) Uani 1 1 d . . .
C159 C -0.4680(2) -0.56209(11) 0.76061(10) 0.0340(6) Uani 1 1 d . . .
C160 C -0.46587(19) -0.51586(11) 0.79686(10) 0.0337(6) Uani 1 1 d . . .
Co1 Co -0.07432(2) -0.317216(14) 0.720349(13) 0.02951(10) Uani 1 1 d . . .
N201 N -0.00440(15) -0.38435(8) 0.70132(9) 0.0321(5) Uani 1 1 d . A .
N202 N -0.05612(15) -0.34394(8) 0.79490(8) 0.0307(5) Uani 1 1 d . A .
N203 N -0.15409(15) -0.25325(8) 0.73831(8) 0.0298(4) Uani 1 1 d . A .
N204 N -0.10339(15) -0.29489(9) 0.64490(8) 0.0309(5) Uani 1 1 d . A .
C201 C 0.00478(18) -0.40086(10) 0.65096(10) 0.0301(5) Uani 1 1 d . . .
C202 C 0.04773(18) -0.45487(10) 0.65203(11) 0.0342(6) Uani 1 1 d . A .
H202 H 0.0621 -0.4749 0.6225 0.041 Uiso 1 1 calc R . .
C203 C 0.06346(19) -0.47143(11) 0.70264(11) 0.0350(6) Uani 1 1 d . . .
H203 H 0.0907 -0.5057 0.7157 0.042 Uiso 1 1 calc R A .
C204 C 0.03135(18) -0.42762(10) 0.73387(11) 0.0319(6) Uani 1 1 d . A .
C205 C 0.03241(19) -0.43126(11) 0.78813(11) 0.0332(6) Uani 1 1 d . . .
C206 C -0.00826(19) -0.39079(11) 0.81623(10) 0.0336(6) Uani 1 1 d . A .
C207 C -0.0111(2) -0.39470(11) 0.87208(11) 0.0389(6) Uani 1 1 d . . .
H207 H 0.0179 -0.4226 0.8958 0.047 Uiso 1 1 calc R A .
C208 C -0.0630(2) -0.35090(11) 0.88406(11) 0.0391(6) Uani 1 1 d . A .
H208 H -0.0776 -0.3423 0.9180 0.047 Uiso 1 1 calc R . .
C209 C -0.09227(19) -0.31978(10) 0.83638(10) 0.0327(6) Uani 1 1 d . . .
C210 C -0.15275(19) -0.27347(10) 0.83297(10) 0.0319(5) Uani 1 1 d . A .
C211 C -0.18252(18) -0.24364(10) 0.78644(10) 0.0304(5) Uani 1 1 d . . .
C212 C -0.25201(19) -0.19921(10) 0.78169(11) 0.0337(6) Uani 1 1 d . A .
H212 H -0.2826 -0.1848 0.8092 0.040 Uiso 1 1 calc R . .
C213 C -0.26581(19) -0.18167(10) 0.73100(11) 0.0340(6) Uani 1 1 d . . .
H213 H -0.3078 -0.1526 0.7160 0.041 Uiso 1 1 calc R A .
C214 C -0.20499(18) -0.21525(10) 0.70391(10) 0.0308(5) Uani 1 1 d . A .
C215 C -0.20251(19) -0.21087(10) 0.64978(11) 0.0330(6) Uani 1 1 d . . .
C216 C -0.15203(19) -0.24830(10) 0.62313(10) 0.0327(6) Uani 1 1 d . A .
C217 C -0.1479(2) -0.24446(11) 0.56757(11) 0.0379(6) Uani 1 1 d . . .
H217 H -0.1741 -0.2157 0.5442 0.046 Uiso 1 1 calc R A .
C218 C -0.0998(2) -0.28929(11) 0.55492(11) 0.0370(6) Uani 1 1 d . A .
H218 H -0.0863 -0.2983 0.5209 0.044 Uiso 1 1 calc R . .
C219 C -0.07295(19) -0.32084(10) 0.60268(10) 0.0324(6) Uani 1 1 d . . .
C220 C -0.02432(18) -0.37140(10) 0.60454(11) 0.0323(5) Uani 1 1 d . A .
C221 C -0.01018(19) -0.39435(10) 0.55219(10) 0.0327(6) Uani 1 1 d . . .
C222 C 0.0742(2) -0.38383(11) 0.53196(11) 0.0371(6) Uani 1 1 d . A .
H222 H 0.1297 -0.3686 0.5546 0.044 Uiso 1 1 calc R . .
C223 C 0.0803(2) -0.39490(11) 0.47930(11) 0.0382(6) Uani 1 1 d . . .
H223 H 0.1387 -0.3866 0.4661 0.046 Uiso 1 1 calc R A .
C224 C 0.0001(2) -0.41814(11) 0.44647(11) 0.0372(6) Uani 1 1 d . A .
C225 C -0.0822(2) -0.43403(12) 0.46718(12) 0.0420(7) Uani 1 1 d . . .
H225 H -0.1347 -0.4532 0.4456 0.050 Uiso 1 1 calc R A .
C226 C -0.0870(2) -0.42164(12) 0.51954(11) 0.0406(6) Uani 1 1 d . A .
H226 H -0.1437 -0.4320 0.5334 0.049 Uiso 1 1 calc R . .
C227 C 0.07085(19) -0.48304(11) 0.81590(11) 0.0352(6) Uani 1 1 d . A .
C228 C 0.1708(2) -0.49673(12) 0.82427(11) 0.0396(6) Uani 1 1 d . . .
H228 H 0.2165 -0.4716 0.8138 0.047 Uiso 1 1 calc R A .
C229 C 0.2045(2) -0.54591(12) 0.84734(13) 0.0442(7) Uani 1 1 d . A .
H229 H 0.2728 -0.5542 0.8527 0.053 Uiso 1 1 calc R . .
C230 C 0.1390(2) -0.58369(12) 0.86302(12) 0.0414(7) Uani 1 1 d . . .
C231 C 0.0393(2) -0.57044(12) 0.85606(12) 0.0438(7) Uani 1 1 d . A .
H231 H -0.0061 -0.5954 0.8670 0.053 Uiso 1 1 calc R . .
C232 C 0.0067(2) -0.52035(11) 0.83293(12) 0.0409(6) Uani 1 1 d . . .
H232 H -0.0613 -0.5114 0.8287 0.049 Uiso 1 1 calc R A .
C233 C -0.19261(19) -0.25876(11) 0.88137(11) 0.0337(6) Uani 1 1 d . . .
C234 C -0.2642(2) -0.29135(13) 0.89761(12) 0.0474(7) Uani 1 1 d . A .
H234 H -0.2903 -0.3216 0.8761 0.057 Uiso 1 1 calc R . .
C235 C -0.2991(2) -0.28131(13) 0.94424(12) 0.0480(8) Uani 1 1 d . . .
H235 H -0.3484 -0.3042 0.9542 0.058 Uiso 1 1 calc R A .
C236 C -0.2614(2) -0.23759(11) 0.97610(11) 0.0380(6) Uani 1 1 d . A .
C237 C -0.1922(2) -0.20346(13) 0.95982(12) 0.0460(7) Uani 1 1 d . . .
H237 H -0.1680 -0.1726 0.9809 0.055 Uiso 1 1 calc R A .
C238 C -0.1581(2) -0.21382(11) 0.91331(11) 0.0399(6) Uani 1 1 d . A .
H238 H -0.1104 -0.1900 0.9029 0.048 Uiso 1 1 calc R . .
C239 C -0.2589(2) -0.16638(11) 0.61759(11) 0.0349(6) Uani 1 1 d . A .
C240 C -0.3380(2) -0.17910(12) 0.57693(12) 0.0417(7) Uani 1 1 d . . .
H240 H -0.3599 -0.2161 0.5722 0.050 Uiso 1 1 calc R A .
C241 C -0.3846(2) -0.13881(13) 0.54360(13) 0.0460(7) Uani 1 1 d . A .
H241 H -0.4376 -0.1483 0.5160 0.055 Uiso 1 1 calc R . .
C242 C -0.3540(2) -0.08428(13) 0.55023(12) 0.0474(7) Uani 1 1 d . . .
C243 C -0.2789(2) -0.07054(13) 0.59141(13) 0.0516(8) Uani 1 1 d . A .
H243 H -0.2596 -0.0332 0.5972 0.062 Uiso 1 1 calc R . .
C244 C -0.2316(2) -0.11168(12) 0.62442(12) 0.0442(7) Uani 1 1 d . . .
H244 H -0.1793 -0.1019 0.6523 0.053 Uiso 1 1 calc R A .
O201 O -0.00745(15) -0.42590(9) 0.39270(8) 0.0469(5) Uani 1 1 d . . .
O202 O 0.17921(15) -0.63223(9) 0.88425(9) 0.0526(6) Uani 1 1 d . A .
O203 O -0.28781(16) -0.22533(9) 1.02371(8) 0.0479(5) Uani 1 1 d . . .
O204 O -0.40333(18) -0.04764(10) 0.51426(10) 0.0650(7) Uani 1 1 d . A .
C1 C 0.0728(2) -0.40777(15) 0.36946(12) 0.0520(8) Uani 1 1 d . A .
H1A H 0.0818 -0.3681 0.3750 0.078 Uiso 1 1 calc R . .
H1B H 0.0592 -0.4156 0.3313 0.078 Uiso 1 1 calc R . .
H1C H 0.1329 -0.4271 0.3860 0.078 Uiso 1 1 calc R . .
C2 C 0.1142(3) -0.67136(14) 0.90164(17) 0.0647(10) Uani 1 1 d . . .
H2A H 0.0824 -0.6547 0.9291 0.097 Uiso 1 1 calc R A .
H2B H 0.1519 -0.7037 0.9163 0.097 Uiso 1 1 calc R . .
H2C H 0.0638 -0.6825 0.8715 0.097 Uiso 1 1 calc R . .
C3 C -0.3633(3) -0.25701(15) 1.03949(14) 0.0567(9) Uani 1 1 d . A .
H3A H -0.4233 -0.2542 1.0125 0.085 Uiso 1 1 calc R . .
H3B H -0.3767 -0.2432 1.0735 0.085 Uiso 1 1 calc R . .
H3C H -0.3425 -0.2955 1.0434 0.085 Uiso 1 1 calc R . .
C4 C -0.3680(3) 0.00775(18) 0.5172(2) 0.0993(17) Uani 1 1 d . . .
H4A H -0.3671 0.0222 0.5530 0.149 Uiso 1 1 calc R A .
H4B H -0.4114 0.0305 0.4914 0.149 Uiso 1 1 calc R . .
H4C H -0.3011 0.0086 0.5093 0.149 Uiso 1 1 calc R . .
N301 N 0.0758(2) -0.26629(14) 0.73370(15) 0.0314(12) Uani 0.75 1 d PDU A 1
C301 C 0.0649(3) -0.21063(15) 0.7539(2) 0.0422(9) Uani 0.75 1 d PD A 1
H30A H 0.0460 -0.2130 0.7893 0.063 Uiso 0.75 1 calc PR A 1
H30B H 0.0114 -0.1913 0.7298 0.063 Uiso 0.75 1 calc PR A 1
C302 C 0.1100(3) -0.26159(16) 0.68257(14) 0.0394(8) Uani 0.75 1 d PD A 1
H30C H 0.0607 -0.2407 0.6573 0.059 Uiso 0.75 1 calc PR A 1
H30D H 0.1151 -0.2988 0.6677 0.059 Uiso 0.75 1 calc PR A 1
C303 C 0.1524(3) -0.29533(16) 0.77085(18) 0.0431(9) Uani 0.75 1 d PD A 1
H30E H 0.1640 -0.3319 0.7561 0.065 Uiso 0.75 1 calc PR A 1
H30F H 0.1294 -0.3011 0.8049 0.065 Uiso 0.75 1 calc PR A 1
C304 C 0.1619(3) -0.17715(14) 0.75810(17) 0.0376(8) Uani 0.75 1 d PD A 1
H30G H 0.1517 -0.1456 0.7333 0.056 Uiso 0.75 1 calc PR A 1
H30H H 0.1817 -0.1627 0.7946 0.056 Uiso 0.75 1 calc PR A 1
C305 C 0.2104(3) -0.23273(15) 0.68815(14) 0.0363(8) Uani 0.75 1 d PD A 1
H30I H 0.2601 -0.2585 0.6787 0.054 Uiso 0.75 1 calc PR A 1
H30J H 0.2055 -0.2008 0.6638 0.054 Uiso 0.75 1 calc PR A 1
C306 C 0.2495(3) -0.26290(14) 0.78111(15) 0.0368(8) Uani 0.75 1 d PD A 1
H30K H 0.2638 -0.2505 0.8185 0.055 Uiso 0.75 1 calc PR A 1
H30L H 0.3043 -0.2868 0.7747 0.055 Uiso 0.75 1 calc PR A 1
N302 N 0.2408(3) -0.21386(17) 0.74458(14) 0.0338(9) Uani 0.75 1 d PD A 1
C307 C 0.3362(3) -0.18319(18) 0.75124(17) 0.0432(10) Uani 0.75 1 d PD A 1
H30M H 0.3301 -0.1526 0.7259 0.065 Uiso 0.75 1 calc PR A 1
H30N H 0.3885 -0.2081 0.7447 0.065 Uiso 0.75 1 calc PR A 1
H30O H 0.3524 -0.1688 0.7875 0.065 Uiso 0.75 1 calc PR A 1
N303 N 0.0645(4) -0.2600(3) 0.7299(3) 0.033(4) Uani 0.25 1 d PDU A 2
C308 C 0.0763(6) -0.2351(5) 0.7828(3) 0.048(3) Uani 0.25 1 d PD A 2
H30P H 0.0785 -0.2644 0.8098 0.072 Uiso 0.25 1 calc PR A 2
H30Q H 0.0188 -0.2113 0.7848 0.072 Uiso 0.25 1 calc PR A 2
C309 C 0.0547(5) -0.2152(4) 0.6904(3) 0.043(3) Uani 0.25 1 d PD A 2
H30R H -0.0081 -0.1956 0.6905 0.064 Uiso 0.25 1 calc PR A 2
H30S H 0.0524 -0.2312 0.6547 0.064 Uiso 0.25 1 calc PR A 2
C310 C 0.1542(6) -0.2910(3) 0.7256(5) 0.056(4) Uani 0.25 1 d PD A 2
H31A H 0.1454 -0.3094 0.6906 0.084 Uiso 0.25 1 calc PR A 2
H31B H 0.1648 -0.3199 0.7533 0.084 Uiso 0.25 1 calc PR A 2
C311 C 0.1721(5) -0.2002(4) 0.7952(3) 0.038(2) Uani 0.25 1 d PD A 2
H31C H 0.1566 -0.1629 0.8070 0.057 Uiso 0.25 1 calc PR A 2
H31D H 0.2193 -0.2176 0.8242 0.057 Uiso 0.25 1 calc PR A 2
C312 C 0.1404(5) -0.1741(3) 0.7020(3) 0.034(2) Uani 0.25 1 d PD A 2
H31E H 0.1696 -0.1686 0.6698 0.052 Uiso 0.25 1 calc PR A 2
H31F H 0.1161 -0.1381 0.7124 0.052 Uiso 0.25 1 calc PR A 2
C313 C 0.2452(5) -0.2536(3) 0.7322(4) 0.042(3) Uani 0.25 1 d PD A 2
H31G H 0.2971 -0.2681 0.7606 0.063 Uiso 0.25 1 calc PR A 2
H31H H 0.2716 -0.2527 0.6987 0.063 Uiso 0.25 1 calc PR A 2
N304 N 0.2166(4) -0.1963(3) 0.7462(3) 0.033(3) Uani 0.25 1 d PD A 2
C314 C 0.3047(5) -0.1595(4) 0.7561(4) 0.054(4) Uani 0.25 1 d PD A 2
H31I H 0.3381 -0.1605 0.7255 0.081 Uiso 0.25 1 calc PR A 2
H31J H 0.3501 -0.1720 0.7878 0.081 Uiso 0.25 1 calc PR A 2
H31K H 0.2837 -0.1218 0.7616 0.081 Uiso 0.25 1 calc PR A 2
Cl1 Cl -0.07781(13) -0.28481(9) 0.40442(7) 0.0982(9) Uani 0.668(3) 1 d PDU B 1
Cl2 Cl -0.16484(17) -0.16656(8) 0.39380(11) 0.1171(10) Uani 0.668(3) 1 d PDU B 1
C401 C -0.1936(2) -0.27265(8) 0.4172(2) 0.0646(18) Uani 0.668(3) 1 d PGDU B 1
C402 C -0.2322(2) -0.21970(8) 0.4129(2) 0.0596(15) Uani 0.668(3) 1 d PGDU B 1
C403 C -0.3260(2) -0.20988(11) 0.4235(2) 0.085(2) Uani 0.668(3) 1 d PGDU B 1
H403 H -0.3524 -0.1737 0.4206 0.102 Uiso 0.668(3) 1 calc PR B 1
C404 C -0.3812(2) -0.25301(13) 0.4385(2) 0.0629(16) Uani 0.668(3) 1 d PGDU B 1
H404 H -0.4453 -0.2463 0.4458 0.075 Uiso 0.668(3) 1 calc PR B 1
C405 C -0.3426(3) -0.30597(12) 0.4428(3) 0.076(2) Uani 0.668(3) 1 d PGDU B 1
H405 H -0.3803 -0.3354 0.4531 0.091 Uiso 0.668(3) 1 calc PR B 1
C406 C -0.2488(3) -0.31579(9) 0.4322(3) 0.083(2) Uani 0.668(3) 1 d PGDU B 1
H406 H -0.2225 -0.3520 0.4351 0.099 Uiso 0.668(3) 1 calc PR B 1
Cl3 Cl -0.0730(4) -0.2216(3) 0.4023(3) 0.210(4) Uani 0.332(3) 1 d PDU B 2
Cl4 Cl -0.2534(5) -0.1450(2) 0.4023(4) 0.232(5) Uani 0.332(3) 1 d PDU B 2
C411 C -0.1817(5) -0.2481(2) 0.4148(5) 0.087(4) Uani 0.332(3) 1 d PGDU B 2
C412 C -0.2601(5) -0.2132(2) 0.4183(6) 0.075(4) Uani 0.332(3) 1 d PGDU B 2
C413 C -0.3465(6) -0.2343(4) 0.4311(7) 0.150(10) Uani 0.332(3) 1 d PGDU B 2
H413 H -0.4000 -0.2105 0.4335 0.180 Uiso 0.332(3) 1 calc PR B 2
C414 C -0.3545(7) -0.2903(4) 0.4404(7) 0.076(4) Uani 0.332(3) 1 d PGDU B 2
H414 H -0.4135 -0.3047 0.4491 0.092 Uiso 0.332(3) 1 calc PR B 2
C415 C -0.2761(7) -0.3252(3) 0.4369(6) 0.092(4) Uani 0.332(3) 1 d PGDU B 2
H415 H -0.2815 -0.3634 0.4433 0.110 Uiso 0.332(3) 1 calc PR B 2
C416 C -0.1897(6) -0.3041(2) 0.4241(5) 0.084(5) Uani 0.332(3) 1 d PGDU B 2
H416 H -0.1361 -0.3279 0.4217 0.101 Uiso 0.332(3) 1 calc PR B 2
C501 C -0.8918(2) -0.09002(17) 0.51164(14) 0.0696(17) Uani 0.75 1 d PGU C 1
H501 H -0.8284 -0.1017 0.5289 0.084 Uiso 0.75 1 calc PR C 1
C502 C -0.9046(3) -0.06867(18) 0.46051(14) 0.0747(15) Uani 0.75 1 d PGU C 1
H502 H -0.8499 -0.0658 0.4428 0.090 Uiso 0.75 1 calc PR C 1
C503 C -0.9973(4) -0.05159(19) 0.43528(11) 0.0847(19) Uani 0.75 1 d PGU C 1
H503 H -1.0061 -0.0370 0.4003 0.102 Uiso 0.75 1 calc PR C 1
C504 C -1.0773(3) -0.05586(18) 0.46118(15) 0.0827(18) Uani 0.75 1 d PGU C 1
H504 H -1.1408 -0.0442 0.4439 0.099 Uiso 0.75 1 calc PR C 1
C505 C -1.0646(2) -0.07721(16) 0.51231(14) 0.0666(15) Uani 0.75 1 d PGU C 1
H505 H -1.1193 -0.0801 0.5300 0.080 Uiso 0.75 1 calc PR C 1
C506 C -0.9718(3) -0.09429(15) 0.53755(11) 0.0549(12) Uani 0.75 1 d PGU C 1
C507 C -0.9578(9) -0.1157(4) 0.5928(4) 0.061(2) Uani 0.75 1 d PU C 1
N501 N -0.9424(3) -0.13031(17) 0.63350(19) 0.0605(10) Uani 0.75 1 d PU C 1
Cl7 Cl -0.9875(6) -0.1162(5) 0.5860(3) 0.101(4) Uani 0.25 1 d PDU D 2
Cl8 Cl -0.8382(4) -0.0836(3) 0.5141(3) 0.115(2) Uani 0.25 1 d PDU D 2
C511 C -1.0289(4) -0.0905(5) 0.5237(3) 0.072(4) Uani 0.25 1 d PGDU D 2
C512 C -0.9619(4) -0.0746(5) 0.4920(3) 0.067(4) Uani 0.25 1 d PGDU D 2
C513 C -0.9951(6) -0.0506(6) 0.4428(3) 0.080(4) Uani 0.25 1 d PGDU D 2
H513 H -0.9493 -0.0398 0.4211 0.095 Uiso 0.25 1 calc PR D 2
C514 C -1.0954(6) -0.0424(6) 0.4252(4) 0.094(6) Uani 0.25 1 d PGDU D 2
H514 H -1.1181 -0.0260 0.3916 0.113 Uiso 0.25 1 calc PR D 2
C515 C -1.1624(5) -0.0583(5) 0.4569(4) 0.089(5) Uani 0.25 1 d PGDU D 2
H515 H -1.2310 -0.0527 0.4450 0.106 Uiso 0.25 1 calc PR D 2
C516 C -1.1292(4) -0.0823(5) 0.5062(4) 0.067(4) Uani 0.25 1 d PGDU D 2
H516 H -1.1750 -0.0931 0.5278 0.080 Uiso 0.25 1 calc PR D 2

loop_
_atom_site_aniso_label
_atom_site_aniso_U_11
_atom_site_aniso_U_22
_atom_site_aniso_U_33
_atom_site_aniso_U_23
_atom_site_aniso_U_13
_atom_site_aniso_U_12
C101 0.0317(12) 0.0238(12) 0.0257(13) -0.0014(9) 0.0050(10) 0.0005(9)
C102 0.0342(13) 0.0233(12) 0.0300(13) -0.0027(10) 0.0067(10) 0.0021(10)
C103 0.0329(13) 0.0279(13) 0.0310(14) -0.0010(10) 0.0067(10) 0.0063(10)
C104 0.0291(12) 0.0357(14) 0.0332(14) -0.0009(11) 0.0110(10) 0.0023(10)
C105 0.0339(13) 0.0308(13) 0.0249(13) -0.0014(10) 0.0077(10) -0.0029(10)
C106 0.0313(12) 0.0244(12) 0.0289(13) 0.0008(10) 0.0050(10) 0.0019(9)
C107 0.0410(14) 0.0271(13) 0.0254(13) 0.0014(10) 0.0037(10) 0.0043(10)
C108 0.0392(14) 0.0319(14) 0.0288(14) 0.0017(11) 0.0037(11) 0.0089(11)
C109 0.0291(13) 0.0408(15) 0.0292(14) -0.0011(11) 0.0018(10) 0.0039(10)
C110 0.0282(12) 0.0339(14) 0.0296(14) -0.0026(11) 0.0042(10) -0.0034(10)
C111 0.0374(13) 0.0222(12) 0.0309(14) -0.0034(10) 0.0063(11) -0.0021(10)
C112 0.0308(12) 0.0309(14) 0.0315(14) -0.0044(10) 0.0063(10) -0.0065(10)
C113 0.0330(13) 0.0348(14) 0.0342(15) -0.0011(11) 0.0081(11) -0.0108(10)
C114 0.0431(15) 0.0265(13) 0.0342(15) 0.0013(11) 0.0083(11) -0.0092(11)
C115 0.0441(14) 0.0182(12) 0.0355(14) 0.0013(10) 0.0070(11) -0.0029(10)
C116 0.0365(13) 0.0290(13) 0.0318(14) 0.0003(10) 0.0058(11) 0.0081(10)
C117 0.0457(15) 0.0195(12) 0.0358(15) 0.0017(10) 0.0075(12) 0.0038(10)
C118 0.0432(14) 0.0240(13) 0.0325(14) 0.0055(10) 0.0066(11) 0.0039(10)
C119 0.0359(13) 0.0299(14) 0.0313(14) 0.0030(10) 0.0033(11) 0.0059(10)
C120 0.0340(13) 0.0344(14) 0.0340(15) 0.0017(11) 0.0064(11) 0.0083(11)
C121 0.0277(12) 0.0410(15) 0.0349(15) -0.0007(11) 0.0079(11) -0.0038(11)
C122 0.0269(12) 0.0450(16) 0.0340(15) 0.0000(12) 0.0032(11) 0.0020(11)
C123 0.0312(13) 0.0442(16) 0.0338(15) -0.0003(12) 0.0028(11) -0.0075(11)
C124 0.0360(14) 0.0443(16) 0.0316(15) -0.0015(12) 0.0034(11) -0.0156(12)
C125 0.0345(14) 0.0411(16) 0.0342(15) -0.0016(12) 0.0087(11) -0.0138(11)
C126 0.0376(13) 0.0324(14) 0.0280(14) 0.0029(10) 0.0067(11) -0.0062(11)
C127 0.0444(15) 0.0336(15) 0.0327(15) 0.0008(11) 0.0112(12) -0.0139(11)
C128 0.0565(17) 0.0221(13) 0.0381(16) 0.0009(11) 0.0099(13) -0.0122(12)
C129 0.0549(16) 0.0215(13) 0.0332(15) 0.0037(11) 0.0078(12) -0.0009(11)
C130 0.0442(14) 0.0242(13) 0.0277(13) 0.0031(10) 0.0066(11) -0.0007(10)
C131 0.0495(16) 0.0345(15) 0.0285(14) -0.0055(11) 0.0100(12) 0.0032(12)
C132 0.0557(17) 0.0295(14) 0.0336(15) -0.0071(11) 0.0095(13) 0.0061(12)
C133 0.0515(16) 0.0349(15) 0.0369(16) -0.0061(12) 0.0118(13) 0.0138(12)
C134 0.0412(15) 0.0459(17) 0.0367(16) -0.0030(12) 0.0135(12) 0.0105(12)
C135 0.0417(15) 0.0414(16) 0.0309(15) -0.0028(11) 0.0126(12) 0.0042(12)
C136 0.0435(14) 0.0332(14) 0.0257(13) -0.0036(11) 0.0050(11) -0.0011(11)
C137 0.0442(15) 0.0311(14) 0.0255(13) 0.0028(10) 0.0050(11) 0.0016(11)
C138 0.0365(13) 0.0345(14) 0.0270(14) 0.0015(11) 0.0029(11) 0.0013(11)
C139 0.0341(13) 0.0401(15) 0.0303(14) -0.0015(11) 0.0014(11) -0.0046(11)
C140 0.0425(15) 0.0357(15) 0.0275(14) -0.0051(11) 0.0026(11) -0.0076(11)
C141 0.0628(18) 0.0258(14) 0.0348(16) -0.0073(11) 0.0064(13) -0.0030(12)
C142 0.0508(16) 0.0304(14) 0.0323(15) -0.0063(11) 0.0033(12) -0.0117(12)
C143 0.0503(16) 0.0342(15) 0.0348(15) -0.0052(12) 0.0049(12) -0.0194(12)
C144 0.0584(17) 0.0256(14) 0.0367(16) -0.0028(11) 0.0089(13) -0.0117(12)
C145 0.0659(19) 0.0189(13) 0.0372(16) -0.0033(11) 0.0065(14) -0.0033(12)
C146 0.0568(17) 0.0332(15) 0.0358(16) -0.0036(12) 0.0099(13) 0.0185(13)
C147 0.0662(19) 0.0232(14) 0.0372(16) -0.0015(11) 0.0092(14) 0.0092(12)
C148 0.0582(17) 0.0236(14) 0.0343(15) 0.0015(11) 0.0068(13) 0.0070(12)
C149 0.0491(16) 0.0331(15) 0.0310(15) 0.0019(11) 0.0053(12) 0.0155(12)
C150 0.0427(15) 0.0425(16) 0.0370(16) -0.0029(12) 0.0079(12) 0.0198(12)
C151 0.0313(13) 0.0527(18) 0.0364(16) -0.0008(13) 0.0127(12) 0.0082(12)
C152 0.0327(14) 0.0494(18) 0.0397(16) -0.0008(13) 0.0092(12) 0.0141(12)
C153 0.0277(13) 0.0490(17) 0.0335(15) -0.0022(12) 0.0050(11) 0.0044(11)
C154 0.0265(13) 0.0481(17) 0.0365(15) -0.0024(12) 0.0071(11) -0.0056(11)
C155 0.0310(13) 0.0479(17) 0.0363(16) -0.0011(12) 0.0128(11) -0.0038(11)
C156 0.0410(14) 0.0396(15) 0.0299(14) 0.0009(11) 0.0108(11) -0.0010(11)
C157 0.0368(14) 0.0434(16) 0.0306(14) 0.0026(12) 0.0116(11) -0.0062(11)
C158 0.0415(14) 0.0302(14) 0.0353(15) 0.0028(11) 0.0118(12) -0.0103(11)
C159 0.0439(15) 0.0302(14) 0.0284(14) 0.0069(10) 0.0077(11) -0.0015(11)
C160 0.0415(14) 0.0324(14) 0.0281(14) 0.0048(11) 0.0085(11) 0.0008(11)
Co1 0.03683(19) 0.02433(18) 0.02837(19) -0.00202(13) 0.00856(14) -0.00085(13)
N201 0.0366(11) 0.0269(11) 0.0335(12) -0.0010(9) 0.0080(9) -0.0028(9)
N202 0.0352(11) 0.0258(11) 0.0317(12) -0.0017(9) 0.0075(9) -0.0016(9)
N203 0.0377(11) 0.0257(11) 0.0264(11) -0.0024(8) 0.0073(9) -0.0041(8)
N204 0.0372(11) 0.0265(11) 0.0300(12) -0.0036(9) 0.0088(9) -0.0018(9)
C201 0.0317(13) 0.0264(13) 0.0341(14) -0.0054(10) 0.0111(10) -0.0023(10)
C202 0.0353(13) 0.0281(14) 0.0400(16) -0.0055(11) 0.0088(11) -0.0022(10)
C203 0.0353(13) 0.0287(14) 0.0418(16) -0.0019(11) 0.0094(12) 0.0014(10)
C204 0.0301(13) 0.0259(13) 0.0403(15) -0.0004(11) 0.0077(11) -0.0022(10)
C205 0.0352(13) 0.0283(13) 0.0364(15) 0.0012(11) 0.0073(11) -0.0033(10)
C206 0.0381(14) 0.0298(14) 0.0338(15) 0.0013(11) 0.0089(11) -0.0013(11)
C207 0.0466(16) 0.0331(15) 0.0359(15) 0.0037(11) 0.0048(12) 0.0000(12)
C208 0.0513(16) 0.0359(15) 0.0304(15) -0.0005(11) 0.0081(12) -0.0012(12)
C209 0.0400(14) 0.0279(13) 0.0311(14) -0.0041(10) 0.0089(11) -0.0051(10)
C210 0.0377(13) 0.0271(13) 0.0319(14) -0.0033(10) 0.0088(11) -0.0071(10)
C211 0.0354(13) 0.0260(13) 0.0310(14) -0.0045(10) 0.0090(11) -0.0047(10)
C212 0.0400(14) 0.0279(13) 0.0352(15) -0.0067(11) 0.0121(11) -0.0034(10)
C213 0.0402(14) 0.0242(13) 0.0382(15) -0.0038(11) 0.0088(12) -0.0021(10)
C214 0.0363(13) 0.0228(12) 0.0341(14) -0.0035(10) 0.0082(11) -0.0039(10)
C215 0.0377(14) 0.0267(13) 0.0350(15) -0.0028(11) 0.0074(11) -0.0036(10)
C216 0.0391(14) 0.0276(13) 0.0322(14) -0.0022(10) 0.0085(11) -0.0029(10)
C217 0.0496(16) 0.0346(15) 0.0303(15) 0.0023(11) 0.0089(12) 0.0019(12)
C218 0.0464(15) 0.0352(15) 0.0309(15) -0.0039(11) 0.0115(12) 0.0005(12)
C219 0.0375(14) 0.0295(14) 0.0307(14) -0.0044(10) 0.0076(11) -0.0024(10)
C220 0.0323(13) 0.0290(13) 0.0368(15) -0.0060(11) 0.0099(11) -0.0029(10)
C221 0.0382(14) 0.0265(13) 0.0350(14) -0.0023(10) 0.0108(11) 0.0027(10)
C222 0.0365(14) 0.0383(15) 0.0370(15) -0.0058(12) 0.0085(11) 0.0006(11)
C223 0.0377(14) 0.0394(16) 0.0405(16) -0.0044(12) 0.0149(12) 0.0021(11)
C224 0.0481(15) 0.0296(14) 0.0348(15) -0.0079(11) 0.0102(12) 0.0035(11)
C225 0.0449(16) 0.0433(17) 0.0387(16) -0.0150(13) 0.0102(13) -0.0084(12)
C226 0.0442(15) 0.0384(16) 0.0419(16) -0.0088(12) 0.0155(13) -0.0085(12)
C227 0.0389(14) 0.0306(14) 0.0362(15) 0.0011(11) 0.0072(11) -0.0005(11)
C228 0.0382(14) 0.0377(15) 0.0441(17) 0.0055(12) 0.0111(12) 0.0012(11)
C229 0.0387(15) 0.0408(17) 0.0544(19) 0.0086(14) 0.0121(13) 0.0071(12)
C230 0.0488(16) 0.0324(15) 0.0448(17) 0.0086(12) 0.0129(13) 0.0092(12)
C231 0.0422(15) 0.0364(16) 0.0554(19) 0.0074(13) 0.0157(14) 0.0003(12)
C232 0.0365(14) 0.0340(15) 0.0534(18) 0.0044(13) 0.0114(13) 0.0023(11)
C233 0.0401(14) 0.0291(14) 0.0332(15) -0.0027(11) 0.0101(11) -0.0011(11)
C234 0.0592(19) 0.0472(18) 0.0392(17) -0.0145(13) 0.0178(14) -0.0190(14)
C235 0.0531(18) 0.0524(19) 0.0428(18) -0.0081(14) 0.0203(14) -0.0187(14)
C236 0.0492(16) 0.0375(15) 0.0293(14) -0.0015(11) 0.0124(12) 0.0050(12)
C237 0.0594(18) 0.0403(17) 0.0409(17) -0.0130(13) 0.0162(14) -0.0102(14)
C238 0.0497(16) 0.0340(15) 0.0389(16) -0.0065(12) 0.0158(13) -0.0104(12)
C239 0.0449(15) 0.0300(14) 0.0304(14) -0.0022(11) 0.0087(12) 0.0000(11)
C240 0.0432(15) 0.0331(15) 0.0478(18) -0.0039(13) 0.0056(13) -0.0001(12)
C241 0.0427(16) 0.0482(18) 0.0449(18) -0.0014(14) 0.0022(13) 0.0013(13)
C242 0.0516(17) 0.0472(18) 0.0419(17) 0.0090(14) 0.0042(14) 0.0082(14)
C243 0.067(2) 0.0306(16) 0.053(2) 0.0024(14) 0.0009(16) -0.0012(14)
C244 0.0619(18) 0.0314(15) 0.0356(16) -0.0004(12) -0.0013(13) 0.0001(13)
O201 0.0554(12) 0.0545(13) 0.0337(11) -0.0130(9) 0.0158(9) -0.0043(10)
O202 0.0532(12) 0.0388(12) 0.0690(15) 0.0176(10) 0.0197(11) 0.0122(9)
O203 0.0593(13) 0.0521(13) 0.0371(12) -0.0087(9) 0.0214(10) -0.0013(10)
O204 0.0622(14) 0.0575(15) 0.0691(17) 0.0257(12) -0.0047(12) 0.0084(11)
C1 0.0557(19) 0.066(2) 0.0390(18) -0.0031(15) 0.0200(14) 0.0035(16)
C2 0.065(2) 0.0410(19) 0.092(3) 0.0254(18) 0.025(2) 0.0085(16)
C3 0.064(2) 0.066(2) 0.047(2) -0.0013(16) 0.0288(16) -0.0027(17)
C4 0.085(3) 0.066(3) 0.135(4) 0.054(3) -0.014(3) 0.001(2)
N301 0.038(2) 0.0245(19) 0.032(2) -0.0050(17) 0.0092(18) -0.0016(16)
C301 0.042(2) 0.030(2) 0.058(3) -0.0137(19) 0.017(2) -0.0015(16)
C302 0.044(2) 0.041(2) 0.036(2) -0.0052(16) 0.0135(16) -0.0077(16)
C303 0.041(2) 0.033(2) 0.052(3) 0.0071(18) 0.0008(18) -0.0029(16)
C304 0.041(2) 0.0271(19) 0.046(2) -0.0096(17) 0.0105(18) -0.0005(16)
C305 0.0398(19) 0.035(2) 0.035(2) -0.0021(16) 0.0088(16) 0.0004(15)
C306 0.041(2) 0.0323(19) 0.037(2) -0.0007(15) 0.0072(16) 0.0037(15)
N302 0.0341(19) 0.025(2) 0.045(2) -0.0076(16) 0.0124(15) 0.0018(18)
C307 0.034(2) 0.039(2) 0.057(3) -0.009(2) 0.0102(19) -0.0094(18)
N303 0.037(6) 0.033(7) 0.029(6) 0.004(5) 0.003(5) 0.001(5)
C308 0.040(7) 0.049(8) 0.055(9) -0.018(7) 0.008(6) -0.025(6)
C309 0.037(6) 0.041(7) 0.049(7) 0.004(5) 0.003(5) -0.010(5)
C310 0.046(7) 0.034(7) 0.092(12) -0.009(7) 0.020(7) 0.000(5)
C311 0.048(6) 0.029(6) 0.034(6) -0.002(5) -0.001(5) -0.011(5)
C312 0.037(6) 0.026(5) 0.044(6) 0.002(4) 0.015(5) -0.002(4)
C313 0.030(6) 0.037(7) 0.064(9) -0.006(6) 0.020(5) 0.002(5)
N304 0.029(6) 0.017(6) 0.057(7) -0.013(5) 0.019(5) 0.012(4)
C314 0.033(7) 0.044(8) 0.089(11) -0.020(8) 0.019(7) -0.002(6)
Cl1 0.0934(13) 0.140(2) 0.0565(10) -0.0043(10) 0.0022(8) 0.0579(13)
Cl2 0.1160(18) 0.0811(14) 0.163(2) -0.0072(14) 0.0486(16) -0.0223(12)
C401 0.098(4) 0.050(4) 0.039(3) -0.005(3) -0.006(3) 0.004(3)
C402 0.065(3) 0.050(3) 0.061(3) -0.015(3) 0.005(3) 0.021(3)
C403 0.047(3) 0.151(7) 0.054(4) -0.003(4) 0.001(3) 0.021(4)
C404 0.062(3) 0.071(4) 0.050(3) 0.001(3) -0.006(3) -0.008(3)
C405 0.082(4) 0.058(4) 0.081(4) 0.001(4) -0.002(4) -0.007(3)
C406 0.128(6) 0.048(3) 0.063(4) 0.003(3) -0.007(4) -0.003(4)
Cl3 0.134(5) 0.272(10) 0.197(7) 0.093(6) -0.041(4) -0.062(5)
Cl4 0.222(8) 0.104(4) 0.312(10) 0.022(5) -0.109(7) 0.000(5)
C411 0.100(7) 0.083(9) 0.065(6) -0.006(7) -0.018(6) -0.002(7)
C412 0.102(7) 0.041(5) 0.070(7) -0.010(5) -0.016(6) 0.003(6)
C413 0.103(12) 0.217(17) 0.133(15) -0.038(13) 0.029(11) 0.032(12)
C414 0.079(6) 0.069(7) 0.071(6) 0.024(6) -0.011(6) -0.010(6)
C415 0.117(8) 0.078(7) 0.076(7) -0.005(6) 0.004(7) -0.007(7)
C416 0.098(9) 0.062(9) 0.077(9) -0.007(7) -0.025(7) -0.024(8)
C501 0.094(5) 0.054(3) 0.065(4) -0.002(3) 0.027(4) -0.003(4)
C502 0.098(4) 0.076(4) 0.052(3) 0.004(3) 0.018(3) -0.008(3)
C503 0.130(5) 0.072(4) 0.056(3) -0.008(3) 0.027(3) -0.006(4)
C504 0.106(5) 0.070(4) 0.063(4) -0.007(3) -0.010(3) 0.018(3)
C505 0.071(4) 0.070(4) 0.058(3) -0.006(3) 0.010(3) 0.005(3)
C506 0.074(3) 0.043(2) 0.048(3) 0.000(2) 0.013(2) 0.002(2)
C507 0.078(5) 0.037(3) 0.068(5) 0.003(3) 0.012(3) 0.015(3)
N501 0.067(2) 0.056(2) 0.060(3) 0.009(2) 0.014(2) 0.0034(19)
Cl7 0.121(7) 0.110(6) 0.074(4) 0.027(4) 0.024(4) 0.017(5)
Cl8 0.109(5) 0.092(4) 0.155(6) 0.000(4) 0.051(4) -0.005(4)
C511 0.071(8) 0.081(8) 0.067(8) 0.002(7) 0.017(7) 0.002(7)
C512 0.079(9) 0.052(8) 0.078(10) 0.005(7) 0.032(8) 0.009(7)
C513 0.120(8) 0.072(8) 0.052(7) -0.005(7) 0.029(7) -0.002(7)
C514 0.117(12) 0.096(11) 0.068(10) -0.009(9) 0.015(9) 0.011(10)
C515 0.070(9) 0.110(12) 0.087(11) -0.003(9) 0.018(8) 0.000(9)
C516 0.063(8) 0.088(10) 0.059(8) -0.008(7) 0.036(7) -0.016(8)

loop_
_atom_type_symbol
_atom_type_description
_atom_type_scat_dispersion_real
_atom_type_scat_dispersion_imag
_atom_type_scat_source
C C 0.0033 0.0016 'International Tables Vol C Tables 4.2.6.8 and 6.1.1.4'
H H 0.0000 0.0000 'International Tables Vol C Tables 4.2.6.8 and 6.1.1.4'
N N 0.0061 0.0033 'International Tables Vol C Tables 4.2.6.8 and 6.1.1.4'
O O 0.0106 0.0060 'International Tables Vol C Tables 4.2.6.8 and 6.1.1.4'
Cl Cl 0.1484 0.1585 'International Tables Vol C Tables 4.2.6.8 and 6.1.1.4'
Co Co 0.3494 0.9721 'International Tables Vol C Tables 4.2.6.8 and 6.1.1.4'

loop_
_geom_angle_atom_site_label_1
_geom_angle_atom_site_label_2
_geom_angle_atom_site_label_3
_geom_angle
_geom_angle_site_symmetry_1
_geom_angle_site_symmetry_3
C102 C101 C105 101.21(19) . .
C102 C101 C106 118.1(2) . 3_446
C105 C101 C106 117.40(19) . 3_446
C102 C101 C106 115.56(19) . .
C105 C101 C106 115.3(2) . .
C106 C101 C106 90.27(17) 3_446 .
C111 C102 C103 119.4(2) . .
C111 C102 C101 123.1(2) . .
C103 C102 C101 110.1(2) . .
C116 C103 C102 121.0(2) . .
C116 C103 C104 120.3(2) . .
C102 C103 C104 108.1(2) . .
C121 C104 C105 121.1(2) . .
C121 C104 C103 119.7(2) . .
C105 C104 C103 108.5(2) . .
C126 C105 C104 119.8(2) . .
C126 C105 C101 122.9(2) . .
C104 C105 C101 109.9(2) . .
C107 C106 C110 101.19(19) . .
C107 C106 C101 117.7(2) . 3_446
C110 C106 C101 118.2(2) . 3_446
C107 C106 C101 115.7(2) . .
C110 C106 C101 115.3(2) . .
C101 C106 C101 89.73(17) 3_446 .
C130 C107 C108 120.3(2) . .
C130 C107 C106 122.7(2) . .
C108 C107 C106 109.8(2) . .
C149 C108 C107 120.4(2) . .
C149 C108 C109 120.3(2) . .
C107 C108 C109 108.7(2) . .
C153 C109 C110 120.7(2) . .
C153 C109 C108 120.1(2) . .
C110 C109 C108 108.1(2) . .
C112 C110 C109 119.8(2) . .
C112 C110 C106 122.7(2) . .
C109 C110 C106 109.9(2) . .
C102 C111 C115 120.2(2) . .
C102 C111 C112 120.7(2) . .
C115 C111 C112 107.5(2) . .
C110 C112 C113 119.7(2) . .
C110 C112 C111 121.2(2) . .
C113 C112 C111 107.4(2) . .
C154 C113 C114 120.1(2) . .
C154 C113 C112 120.5(2) . .
C114 C113 C112 108.3(2) . .
C158 C114 C115 119.9(2) . .
C158 C114 C113 119.7(2) . .
C115 C114 C113 108.5(2) . .
C117 C115 C114 120.3(2) . .
C117 C115 C111 120.2(2) . .
C114 C115 C111 108.4(2) . .
C103 C116 C117 119.2(2) . .
C103 C116 C120 119.7(2) . .
C117 C116 C120 108.3(2) . .
C115 C117 C116 120.0(2) . .
C115 C117 C118 119.9(2) . .
C116 C117 C118 107.8(2) . .
C159 C118 C119 120.0(2) . .
C159 C118 C117 120.0(2) . .
C119 C118 C117 108.4(2) . .
C138 C119 C118 120.1(2) . .
C138 C119 C120 120.1(2) . .
C118 C119 C120 107.4(2) . .
C122 C120 C119 120.0(2) . .
C122 C120 C116 119.8(2) . .
C119 C120 C116 108.1(2) . .
C104 C121 C125 118.8(2) . .
C104 C121 C122 120.4(2) . .
C125 C121 C122 108.1(2) . .
C120 C122 C123 119.8(2) . .
C120 C122 C121 120.2(2) . .
C123 C122 C121 108.6(2) . .
C139 C123 C122 120.5(2) . .
C139 C123 C124 119.9(3) . .
C122 C123 C124 107.4(2) . .
C143 C124 C123 120.2(2) . .
C143 C124 C125 119.5(3) . .
C123 C124 C125 107.8(2) . .
C127 C125 C121 120.6(2) . .
C127 C125 C124 119.7(3) . .
C121 C125 C124 108.1(2) . .
C105 C126 C127 120.1(2) . .
C105 C126 C130 120.7(2) . .
C127 C126 C130 107.6(2) . .
C125 C127 C128 120.3(2) . .
C125 C127 C126 119.6(2) . .
C128 C127 C126 108.6(2) . .
C144 C128 C127 119.9(3) . .
C144 C128 C129 119.7(3) . .
C127 C128 C129 108.5(2) . .
C148 C129 C128 120.6(3) . .
C148 C129 C130 120.1(2) . .
C128 C129 C130 108.2(2) . .
C107 C130 C129 119.7(2) . .
C107 C130 C126 121.1(2) . .
C129 C130 C126 107.2(2) . .
C136 C131 C132 120.2(3) . .
C136 C131 C135 120.1(2) . .
C132 C131 C135 107.5(2) . .
C141 C132 C131 119.9(3) . .
C141 C132 C133 120.0(3) . .
C131 C132 C133 108.1(2) . .
C146 C133 C134 120.6(3) . .
C146 C133 C132 119.9(3) . .
C134 C133 C132 108.1(2) . .
C151 C134 C133 119.4(3) . .
C151 C134 C135 119.6(3) . .
C133 C134 C135 108.1(3) . .
C156 C135 C134 120.4(3) . .
C156 C135 C131 119.6(2) . .
C134 C135 C131 108.1(2) . .
C131 C136 C140 120.3(2) . .
C131 C136 C137 120.2(2) . .
C140 C136 C137 107.5(2) . .
C160 C137 C138 120.3(2) . .
C160 C137 C136 119.7(2) . .
C138 C137 C136 108.1(2) . .
C119 C138 C137 119.8(2) . .
C119 C138 C139 119.8(2) . .
C137 C138 C139 108.2(2) . .
C123 C139 C140 120.1(3) . .
C123 C139 C138 119.9(2) . .
C140 C139 C138 107.9(2) . .
C142 C140 C139 120.2(2) . .
C142 C140 C136 119.4(2) . .
C139 C140 C136 108.3(2) . .
C132 C141 C142 119.6(3) . .
C132 C141 C145 120.3(3) . .
C142 C141 C145 107.8(3) . .
C140 C142 C141 120.7(2) . .
C140 C142 C143 119.8(3) . .
C141 C142 C143 107.4(2) . .
C124 C143 C144 121.3(3) . .
C124 C143 C142 119.8(3) . .
C144 C143 C142 108.4(3) . .
C128 C144 C143 119.3(3) . .
C128 C144 C145 120.1(3) . .
C143 C144 C145 108.2(2) . .
C147 C145 C144 120.0(3) . .
C147 C145 C141 119.6(3) . .
C144 C145 C141 108.2(3) . .
C133 C146 C147 119.9(3) . .
C133 C146 C150 119.5(3) . .
C147 C146 C150 108.3(2) . .
C145 C147 C146 120.4(3) . .
C145 C147 C148 120.0(3) . .
C146 C147 C148 107.7(3) . .
C129 C148 C149 119.9(2) . .
C129 C148 C147 119.6(3) . .
C149 C148 C147 108.1(2) . .
C108 C149 C148 119.5(2) . .
C108 C149 C150 119.1(3) . .
C148 C149 C150 108.6(2) . .
C152 C150 C146 120.4(3) . .
C152 C150 C149 120.6(3) . .
C146 C150 C149 107.3(3) . .
C134 C151 C155 119.8(3) . .
C134 C151 C152 119.8(3) . .
C155 C151 C152 107.9(2) . .
C150 C152 C151 120.2(3) . .
C150 C152 C153 120.2(3) . .
C151 C152 C153 108.0(3) . .
C109 C153 C154 119.4(2) . .
C109 C153 C152 119.7(3) . .
C154 C153 C152 108.1(2) . .
C113 C154 C153 119.7(2) . .
C113 C154 C155 120.1(2) . .
C153 C154 C155 108.0(2) . .
C157 C155 C151 120.6(3) . .
C157 C155 C154 119.5(3) . .
C151 C155 C154 108.1(2) . .
C135 C156 C160 119.9(2) . .
C135 C156 C157 119.5(3) . .
C160 C156 C157 108.0(2) . .
C155 C157 C158 120.2(2) . .
C155 C157 C156 120.0(3) . .
C158 C157 C156 108.1(2) . .
C114 C158 C157 120.3(3) . .
C114 C158 C159 119.5(2) . .
C157 C158 C159 108.3(2) . .
C118 C159 C158 120.3(2) . .
C118 C159 C160 120.3(2) . .
C158 C159 C160 107.8(2) . .
C137 C160 C156 120.5(2) . .
C137 C160 C159 119.6(2) . .
C156 C160 C159 107.8(2) . .
N204 Co1 N202 174.74(9) . .
N204 Co1 N201 90.47(9) . .
N202 Co1 N201 89.07(9) . .
N204 Co1 N203 89.29(9) . .
N202 Co1 N203 90.76(8) . .
N201 Co1 N203 175.58(8) . .
N204 Co1 N303 87.56(18) . .
N202 Co1 N303 97.70(18) . .
N201 Co1 N303 95.09(19) . .
N203 Co1 N303 89.30(19) . .
N204 Co1 N301 90.93(11) . .
N202 Co1 N301 94.31(11) . .
N201 Co1 N301 90.81(11) . .
N203 Co1 N301 93.60(11) . .
N303 Co1 N301 5.4(2) . .
C204 N201 C201 105.1(2) . .
C204 N201 Co1 127.73(17) . .
C201 N201 Co1 126.51(17) . .
C206 N202 C209 105.0(2) . .
C206 N202 Co1 128.23(17) . .
C209 N202 Co1 126.69(17) . .
C211 N203 C214 105.3(2) . .
C211 N203 Co1 126.32(17) . .
C214 N203 Co1 127.63(16) . .
C219 N204 C216 104.6(2) . .
C219 N204 Co1 127.06(17) . .
C216 N204 Co1 128.16(17) . .
N201 C201 C220 126.3(2) . .
N201 C201 C202 110.8(2) . .
C220 C201 C202 122.9(2) . .
C203 C202 C201 106.7(2) . .
C202 C203 C204 107.5(2) . .
N201 C204 C205 126.3(2) . .
N201 C204 C203 109.8(2) . .
C205 C204 C203 123.8(2) . .
C204 C205 C206 122.5(2) . .
C204 C205 C227 117.9(2) . .
C206 C205 C227 119.3(2) . .
N202 C206 C205 125.9(2) . .
N202 C206 C207 110.6(2) . .
C205 C206 C207 123.4(2) . .
C208 C207 C206 106.5(2) . .
C207 C208 C209 107.6(2) . .
N202 C209 C210 126.1(2) . .
N202 C209 C208 110.2(2) . .
C210 C209 C208 123.6(2) . .
C211 C210 C209 123.7(2) . .
C211 C210 C233 119.4(2) . .
C209 C210 C233 116.6(2) . .
N203 C211 C210 126.1(2) . .
N203 C211 C212 110.2(2) . .
C210 C211 C212 123.7(2) . .
C213 C212 C211 107.3(2) . .
C212 C213 C214 107.0(2) . .
N203 C214 C215 125.8(2) . .
N203 C214 C213 110.3(2) . .
C215 C214 C213 123.8(2) . .
C216 C215 C214 122.6(2) . .
C216 C215 C239 117.3(2) . .
C214 C215 C239 120.0(2) . .
N204 C216 C215 125.9(2) . .
N204 C216 C217 110.5(2) . .
C215 C216 C217 123.6(3) . .
C218 C217 C216 107.1(2) . .
C217 C218 C219 106.9(2) . .
N204 C219 C220 125.9(2) . .
N204 C219 C218 110.8(2) . .
C220 C219 C218 123.3(2) . .
C201 C220 C219 123.2(2) . .
C201 C220 C221 120.8(2) . .
C219 C220 C221 115.9(2) . .
C222 C221 C226 117.7(2) . .
C222 C221 C220 121.4(2) . .
C226 C221 C220 120.5(2) . .
C221 C222 C223 122.0(3) . .
C224 C223 C222 119.1(3) . .
O201 C224 C223 124.9(2) . .
O201 C224 C225 115.0(2) . .
C223 C224 C225 120.0(3) . .
C226 C225 C224 119.4(3) . .
C225 C226 C221 121.3(3) . .
C232 C227 C228 117.5(2) . .
C232 C227 C205 120.5(2) . .
C228 C227 C205 122.0(2) . .
C229 C228 C227 121.3(3) . .
C228 C229 C230 120.6(3) . .
O202 C230 C231 124.6(3) . .
O202 C230 C229 116.3(2) . .
C231 C230 C229 119.1(3) . .
C232 C231 C230 119.5(3) . .
C227 C232 C231 121.9(3) . .
C234 C233 C238 117.2(2) . .
C234 C233 C210 120.2(2) . .
C238 C233 C210 122.6(2) . .
C235 C234 C233 122.2(3) . .
C236 C235 C234 119.4(3) . .
O203 C236 C235 124.2(3) . .
O203 C236 C237 116.5(3) . .
C235 C236 C237 119.3(2) . .
C238 C237 C236 120.7(3) . .
C237 C238 C233 121.0(3) . .
C244 C239 C240 117.6(3) . .
C244 C239 C215 121.6(3) . .
C240 C239 C215 120.7(2) . .
C241 C240 C239 121.1(3) . .
C240 C241 C242 120.2(3) . .
O204 C242 C243 124.7(3) . .
O204 C242 C241 115.7(3) . .
C243 C242 C241 119.5(3) . .
C242 C243 C244 119.7(3) . .
C239 C244 C243 121.7(3) . .
C224 O201 C1 116.9(2) . .
C230 O202 C2 117.6(2) . .
C236 O203 C3 117.7(2) . .
C242 O204 C4 116.9(3) . .
C301 N301 C303 108.9(3) . .
C301 N301 C302 108.1(3) . .
C303 N301 C302 107.8(3) . .
C301 N301 Co1 112.8(2) . .
C303 N301 Co1 110.4(2) . .
C302 N301 Co1 108.7(2) . .
N301 C301 C304 111.5(3) . .
N301 C302 C305 112.3(3) . .
N301 C303 C306 111.6(3) . .
N302 C304 C301 109.0(3) . .
N302 C305 C302 108.7(3) . .
N302 C306 C303 109.3(3) . .
C307 N302 C304 109.8(3) . .
C307 N302 C305 110.5(3) . .
C304 N302 C305 108.4(3) . .
C307 N302 C306 110.7(3) . .
C304 N302 C306 107.9(3) . .
C305 N302 C306 109.4(3) . .
C308 N303 C310 109.0(4) . .
C308 N303 C309 108.0(4) . .
C310 N303 C309 107.7(4) . .
C308 N303 Co1 107.1(4) . .
C310 N303 Co1 111.7(4) . .
C309 N303 Co1 113.2(4) . .
N303 C308 C311 111.4(3) . .
N303 C309 C312 112.1(3) . .
N303 C310 C313 111.7(3) . .
N304 C311 C308 108.9(3) . .
N304 C312 C309 108.7(3) . .
N304 C313 C310 109.3(3) . .
C314 N304 C311 109.8(4) . .
C314 N304 C312 110.5(3) . .
C311 N304 C312 108.5(4) . .
C314 N304 C313 110.8(4) . .
C311 N304 C313 107.9(3) . .
C312 N304 C313 109.3(4) . .
C402 C401 C406 120.0 . .
C402 C401 Cl1 120.1 . .
C406 C401 Cl1 119.9 . .
C403 C402 C401 120.0 . .
C403 C402 Cl2 119.9 . .
C401 C402 Cl2 120.1 . .
C404 C403 C402 120.0 . .
C403 C404 C405 120.0 . .
C404 C405 C406 120.0 . .
C405 C406 C401 120.0 . .
C412 C411 C416 120.0 . .
C412 C411 Cl3 120.0 . .
C416 C411 Cl3 119.9 . .
C411 C412 C413 120.0 . .
C411 C412 Cl4 119.96(5) . .
C413 C412 Cl4 119.88(5) . .
C412 C413 C414 120.0 . .
C415 C414 C413 120.0 . .
C416 C415 C414 120.0 . .
C415 C416 C411 120.0 . .
C502 C501 C506 120.0 . .
C503 C502 C501 120.0 . .
C504 C503 C502 120.0 . .
C503 C504 C505 120.0 . .
C506 C505 C504 120.0 . .
C505 C506 C501 120.0 . .
C505 C506 C507 119.9(5) . .
C501 C506 C507 120.1(5) . .
N501 C507 C506 176.1(11) . .
C512 C511 C516 120.0 . .
C512 C511 Cl7 119.95(5) . .
C516 C511 Cl7 119.9 . .
C511 C512 C513 120.0 . .
C511 C512 Cl8 120.0 . .
C513 C512 Cl8 120.0 . .
C514 C513 C512 120.0 . .
C513 C514 C515 120.0 . .
C516 C515 C514 120.0 . .
C515 C516 C511 120.0 . .

loop_
_geom_bond_atom_site_label_1
_geom_bond_atom_site_label_2
_geom_bond_distance
_geom_bond_site_symmetry_2
C101 C102 1.513(3) .
C101 C105 1.517(3) .
C101 C106 1.580(3) 3_446
C101 C106 1.588(3) .
C102 C111 1.377(3) .
C102 C103 1.432(4) .
C103 C116 1.408(4) .
C103 C104 1.443(4) .
C104 C121 1.399(4) .
C104 C105 1.430(4) .
C105 C126 1.383(4) .
C106 C107 1.516(3) .
C106 C110 1.519(3) .
C106 C101 1.580(3) 3_446
C107 C130 1.377(4) .
C107 C108 1.431(4) .
C108 C149 1.409(4) .
C108 C109 1.440(4) .
C109 C153 1.407(4) .
C109 C110 1.436(4) .
C110 C112 1.378(4) .
C111 C115 1.450(4) .
C111 C112 1.474(3) .
C112 C113 1.454(3) .
C113 C154 1.392(4) .
C113 C114 1.444(4) .
C114 C158 1.409(4) .
C114 C115 1.443(4) .
C115 C117 1.388(4) .
C116 C117 1.429(4) .
C116 C120 1.453(4) .
C117 C118 1.459(4) .
C118 C159 1.386(4) .
C118 C119 1.442(4) .
C119 C138 1.399(4) .
C119 C120 1.449(4) .
C120 C122 1.394(4) .
C121 C125 1.435(4) .
C121 C122 1.447(4) .
C122 C123 1.445(4) .
C123 C139 1.390(4) .
C123 C124 1.453(4) .
C124 C143 1.386(4) .
C124 C125 1.457(4) .
C125 C127 1.396(4) .
C126 C127 1.447(4) .
C126 C130 1.475(4) .
C127 C128 1.444(4) .
C128 C144 1.410(4) .
C128 C129 1.444(4) .
C129 C148 1.391(4) .
C129 C130 1.460(4) .
C131 C136 1.389(4) .
C131 C132 1.448(4) .
C131 C135 1.453(4) .
C132 C141 1.400(4) .
C132 C133 1.449(4) .
C133 C146 1.406(4) .
C133 C134 1.439(4) .
C134 C151 1.418(4) .
C134 C135 1.446(4) .
C135 C156 1.402(4) .
C136 C140 1.452(4) .
C136 C137 1.452(4) .
C137 C160 1.391(4) .
C137 C138 1.444(4) .
C138 C139 1.448(4) .
C139 C140 1.444(4) .
C140 C142 1.393(4) .
C141 C142 1.448(4) .
C141 C145 1.455(4) .
C142 C143 1.458(4) .
C143 C144 1.437(4) .
C144 C145 1.439(4) .
C145 C147 1.398(4) .
C146 C147 1.449(4) .
C146 C150 1.453(4) .
C147 C148 1.460(4) .
C148 C149 1.434(4) .
C149 C150 1.461(4) .
C150 C152 1.382(4) .
C151 C155 1.435(4) .
C151 C152 1.453(4) .
C152 C153 1.454(4) .
C153 C154 1.433(4) .
C154 C155 1.463(4) .
C155 C157 1.398(4) .
C156 C160 1.443(4) .
C156 C157 1.455(4) .
C157 C158 1.435(4) .
C158 C159 1.450(4) .
C159 C160 1.455(4) .
Co1 N204 1.977(2) .
Co1 N202 1.989(2) .
Co1 N201 2.000(2) .
Co1 N203 2.006(2) .
Co1 N303 2.345(5) .
Co1 N301 2.385(3) .
N201 C204 1.377(3) .
N201 C201 1.378(3) .
N202 C206 1.379(3) .
N202 C209 1.383(3) .
N203 C211 1.378(3) .
N203 C214 1.379(3) .
N204 C219 1.381(3) .
N204 C216 1.382(3) .
C201 C220 1.384(4) .
C201 C202 1.439(4) .
C202 C203 1.337(4) .
C203 C204 1.448(4) .
C204 C205 1.390(4) .
C205 C206 1.395(4) .
C205 C227 1.496(4) .
C206 C207 1.441(4) .
C207 C208 1.349(4) .
C208 C209 1.431(4) .
C209 C210 1.395(4) .
C210 C211 1.392(4) .
C210 C233 1.487(3) .
C211 C212 1.435(4) .
C212 C213 1.347(4) .
C213 C214 1.436(3) .
C214 C215 1.396(4) .
C215 C216 1.396(4) .
C215 C239 1.491(4) .
C216 C217 1.437(4) .
C217 C218 1.345(4) .
C218 C219 1.435(4) .
C219 C220 1.397(4) .
C220 C221 1.497(4) .
C221 C222 1.380(4) .
C221 C226 1.394(4) .
C222 C223 1.392(4) .
C223 C224 1.384(4) .
C224 O201 1.375(3) .
C224 C225 1.392(4) .
C225 C226 1.387(4) .
C227 C232 1.391(4) .
C227 C228 1.398(4) .
C228 C229 1.377(4) .
C229 C230 1.396(4) .
C230 O202 1.374(3) .
C230 C231 1.393(4) .
C231 C232 1.393(4) .
C233 C234 1.387(4) .
C233 C238 1.396(4) .
C234 C235 1.387(4) .
C235 C236 1.383(4) .
C236 O203 1.366(3) .
C236 C237 1.384(4) .
C237 C238 1.380(4) .
C239 C244 1.385(4) .
C239 C240 1.401(4) .
C240 C241 1.380(4) .
C241 C242 1.392(4) .
C242 O204 1.371(4) .
C242 C243 1.380(4) .
C243 C244 1.394(4) .
O201 C1 1.419(4) .
O202 C2 1.432(4) .
O203 C3 1.412(4) .
O204 C4 1.430(5) .
N301 C301 1.466(4) .
N301 C303 1.470(5) .
N301 C302 1.473(5) .
C301 C304 1.554(5) .
C302 C305 1.536(5) .
C303 C306 1.535(5) .
C304 N302 1.496(5) .
C305 N302 1.502(5) .
C306 N302 1.507(5) .
N302 C307 1.495(4) .
N303 C308 1.466(5) .
N303 C310 1.469(5) .
N303 C309 1.474(5) .
C308 C311 1.554(5) .
C309 C312 1.537(5) .
C310 C313 1.535(5) .
C311 N304 1.496(5) .
C312 N304 1.502(5) .
C313 N304 1.507(5) .
N304 C314 1.495(4) .
Cl1 C401 1.714(2) .
Cl2 C402 1.713(2) .
C401 C402 1.3900 .
C401 C406 1.3900 .
C402 C403 1.3900 .
C403 C404 1.3900 .
C404 C405 1.3900 .
C405 C406 1.3900 .
Cl3 C411 1.714(2) .
Cl4 C412 1.714(2) .
C411 C412 1.3900 .
C411 C416 1.3900 .
C412 C413 1.3900 .
C413 C414 1.3900 .
C414 C415 1.3900 .
C415 C416 1.3900 .
C501 C502 1.3900 .
C501 C506 1.3900 .
C502 C503 1.3900 .
C503 C504 1.3900 .
C504 C505 1.3900 .
C505 C506 1.3900 .
C506 C507 1.487(10) .
C507 N501 1.086(10) .
Cl7 C511 1.714(2) .
Cl8 C512 1.713(2) .
C511 C512 1.3900 .
C511 C516 1.3900 .
C512 C513 1.3900 .
C513 C514 1.3900 .
C514 C515 1.3900 .
C515 C516 1.3900 .
